data_7034097
loop_
_publ_author_name
'Bhakat, Saswati'
'Chakraborty, Ayon'
'Dash, Subhashree Priyadarsini'
'Panda, Alok K.'
'Acharyya, Rama'
'Biswas, Ashis'
'Mukhopadhyay, Subhadip'
'Bhutia, Sujit'
'Crochet, Aurelien'
'Patil, Yogesh prakash'
'Nethaji, Munirathinam'
'Dinda, Rupam'

_publ_section_title
;
 Synthesis, X-ray structure and in vitro cytotoxicity studies of Cu(I/II)
 complexes of thiosemicarbazone: Special emphasis on their interactions
 with DNA
;
_journal_name_full 'Dalton Trans.'
_journal_paper_doi 10.1039/C4DT03764B
_journal_year 2015
_chemical_formula_moiety 'C54 H44 Br Cl Cu N3 P2 S, C2 H6 O S'
_chemical_formula_sum 'C56 H50 Br Cl Cu N3 O P2 S2'
_chemical_formula_weight 1085.95
_chemical_name_systematic SB-28
_space_group_crystal_system triclinic
_space_group_IT_number 2
_space_group_name_Hall '-P 1'
_space_group_name_H-M_alt 'P -1'
_symmetry_space_group_name_Hall '-P 1'
_symmetry_space_group_name_H-M 'P -1'
_atom_sites_solution_hydrogens mixed
_audit_creation_method SHELXL-2014/7
_audit_update_record
;
2015-01-30 deposited with the CCDC.
2015-02-18 downloaded from the CCDC.
;
_cell_angle_alpha 99.305(4)
_cell_angle_beta 94.696(4)
_cell_angle_gamma 93.570(4)
_cell_formula_units_Z 2
_cell_length_a 9.6604(5)
_cell_length_b 13.1537(6)
_cell_length_c 20.3412(10)
_cell_measurement_reflns_used 22901
_cell_measurement_temperature 200(2)
_cell_measurement_theta_max 25.45
_cell_measurement_theta_min 1.57
_cell_volume 2534.7(2)
_computing_cell_refinement 'X-Area (Stoe & Cie, 2009)'
_computing_data_collection 'X-Area (Stoe & Cie, 2009)'
_computing_data_reduction 'X-RED32(Stoe & Cie, 2009)'
_computing_molecular_graphics 'ORTEP-3 (Farrugia, 2012)'
_computing_publication_material 'SHELXL-2014/7 (Sheldrick, 2014)'
_computing_structure_refinement 'SHELXL-2014/7 (Sheldrick, 2014)'
_computing_structure_solution 'SHELXS-97 (Sheldrick, 2008)'
_diffrn_ambient_temperature 200(2)
_diffrn_detector_area_resol_mean 6.67
_diffrn_measured_fraction_theta_full 1.000
_diffrn_measured_fraction_theta_max 1.000
_diffrn_measurement_device_type 'STOE IPDS 2'
_diffrn_measurement_method 'rotation method'
_diffrn_radiation_monochromator graphite
_diffrn_radiation_probe x-ray
_diffrn_radiation_type MoK\a
_diffrn_radiation_wavelength 0.71073
_diffrn_reflns_av_R_equivalents 0.0576
_diffrn_reflns_av_unetI/netI 0.0405
_diffrn_reflns_Laue_measured_fraction_full 1.000
_diffrn_reflns_Laue_measured_fraction_max 1.000
_diffrn_reflns_limit_h_max 11
_diffrn_reflns_limit_h_min -11
_diffrn_reflns_limit_k_max 15
_diffrn_reflns_limit_k_min -15
_diffrn_reflns_limit_l_max 24
_diffrn_reflns_limit_l_min -24
_diffrn_reflns_number 48925
_diffrn_reflns_point_group_measured_fraction_full 1.000
_diffrn_reflns_point_group_measured_fraction_max 1.000
_diffrn_reflns_theta_full 24.998
_diffrn_reflns_theta_max 24.998
_diffrn_reflns_theta_min 1.573
_diffrn_source 'fine-focus sealed tube'
_exptl_absorpt_coefficient_mu 1.460
_exptl_absorpt_correction_T_max 0.8921
_exptl_absorpt_correction_T_min 0.7026
_exptl_absorpt_correction_type integration
_exptl_absorpt_process_details
;
Stoe & Cie (2002). X-SHAPE. Stoe & Cie, Darmstadt, Germany
;
_exptl_crystal_colour yellow
_exptl_crystal_density_diffrn 1.423
_exptl_crystal_density_method 'not measured'
_exptl_crystal_description block
_exptl_crystal_F_000 1116
_exptl_crystal_recrystallization_method dichloromethane
_exptl_crystal_size_max 0.26
_exptl_crystal_size_mid 0.15
_exptl_crystal_size_min 0.08
_refine_diff_density_max 0.823
_refine_diff_density_min -0.871
_refine_diff_density_rms 0.072
_refine_ls_extinction_method none
_refine_ls_goodness_of_fit_ref 1.033
_refine_ls_hydrogen_treatment mixed
_refine_ls_matrix_type full
_refine_ls_number_parameters 612
_refine_ls_number_reflns 8938
_refine_ls_number_restraints 0
_refine_ls_restrained_S_all 1.033
_refine_ls_R_factor_all 0.0754
_refine_ls_R_factor_gt 0.0476
_refine_ls_shift/su_max 0.001
_refine_ls_shift/su_mean 0.000
_refine_ls_structure_factor_coef Fsqd
_refine_ls_weighting_details 'w=1/[\s^2^(Fo^2^)+(0.0842P)^2^+0.2150P] where P=(Fo^2^+2Fc^2^)/3'
_refine_ls_weighting_scheme calc
_refine_ls_wR_factor_gt 0.1268
_refine_ls_wR_factor_ref 0.1399
_reflns_Friedel_coverage 0.000
_reflns_number_gt 6085
_reflns_number_total 8938
_reflns_threshold_expression 'I > 2\s(I)'
_cod_data_source_file c4dt03764b2.cif
_cod_data_source_block shelx
_cod_database_code 7034097
_shelx_space_group_comment
;
The symmetry employed for this shelxl refinement is uniquely defined
by the following loop, which should always be used as a source of
symmetry information in preference to the above space-group names.
They are only intended as comments.
;

loop_
_space_group_symop_operation_xyz
'x, y, z'
'-x, -y, -z'

loop_
_atom_site_label
_atom_site_type_symbol
_atom_site_fract_x
_atom_site_fract_y
_atom_site_fract_z
_atom_site_U_iso_or_equiv
_atom_site_adp_type
_atom_site_occupancy
_atom_site_site_symmetry_order
_atom_site_calc_flag
_atom_site_refinement_flags_posn
_atom_site_refinement_flags_adp
C1 C 0.4908(4) 0.5640(3) 0.4204(2) 0.0468(9) Uani 1 1 d . .
C2 C 0.3774(5) 0.4930(4) 0.4122(3) 0.0622(13) Uani 1 1 d . .
H2 H 0.3764 0.4306 0.3812 0.075 Uiso 1 1 calc R U
C3 C 0.2643(5) 0.5120(4) 0.4493(3) 0.0643(13) Uani 1 1 d . .
H3 H 0.1866 0.4625 0.4441 0.077 Uiso 1 1 calc R U
C4 C 0.2656(5) 0.6029(3) 0.4935(2) 0.0530(10) Uani 1 1 d . .
C5 C 0.3764(5) 0.6741(4) 0.5013(2) 0.0584(12) Uani 1 1 d . .
H5 H 0.3761 0.7369 0.5319 0.070 Uiso 1 1 calc R U
C6 C 0.4886(5) 0.6555(3) 0.4651(2) 0.0557(11) Uani 1 1 d . .
H6 H 0.5656 0.7057 0.4707 0.067 Uiso 1 1 calc R U
C7 C 0.6541(4) 0.4785(3) 0.3417(2) 0.0439(9) Uani 1 1 d . .
C8 C 0.9831(5) 0.5989(3) 0.3353(2) 0.0493(10) Uani 1 1 d . .
H8 H 1.0197 0.5427 0.3085 0.059 Uiso 1 1 calc R U
C9 C 1.0722(4) 0.6939(3) 0.3598(2) 0.0468(9) Uani 1 1 d . .
C10 C 1.0294(5) 0.7685(3) 0.4068(2) 0.0510(10) Uani 1 1 d . .
H9 H 0.9408 0.7583 0.4229 0.061 Uiso 1 1 calc R U
C11 C 1.1123(5) 0.8595(3) 0.4320(2) 0.0584(12) Uani 1 1 d . .
H10 H 1.0788 0.9111 0.4636 0.070 Uiso 1 1 calc R U
C12 C 1.2416(5) 0.8740(4) 0.4110(2) 0.0601(12) Uani 1 1 d . .
H11 H 1.2978 0.9359 0.4284 0.072 Uiso 1 1 calc R U
C13 C 1.2926(5) 0.7988(3) 0.3639(2) 0.0516(10) Uani 1 1 d . .
C14 C 1.4280(5) 0.8116(4) 0.3429(3) 0.0648(13) Uani 1 1 d . .
H14 H 1.4860 0.8719 0.3621 0.078 Uiso 1 1 calc R U
C15 C 1.4775(6) 0.7409(4) 0.2965(3) 0.0684(13) Uani 1 1 d . .
H15 H 1.5686 0.7512 0.2832 0.082 Uiso 1 1 calc R U
C16 C 1.3913(6) 0.6520(4) 0.2683(3) 0.0693(14) Uani 1 1 d . .
H16 H 1.4244 0.6026 0.2351 0.083 Uiso 1 1 calc R U
C17 C 1.2608(5) 0.6351(4) 0.2878(2) 0.0586(12) Uani 1 1 d . .
H17 H 1.2054 0.5738 0.2682 0.070 Uiso 1 1 calc R U
C18 C 1.2073(5) 0.7071(3) 0.3365(2) 0.0485(10) Uani 1 1 d . .
C19 C 0.6830(4) 0.0352(3) 0.13484(19) 0.0415(9) Uani 1 1 d . .
C20 C 0.5960(5) -0.0332(3) 0.0864(2) 0.0509(10) Uani 1 1 d . .
H20 H 0.4995 -0.0434 0.0915 0.061 Uiso 1 1 calc R U
C21 C 0.6516(6) -0.0859(4) 0.0309(2) 0.0606(12) Uani 1 1 d . .
H21 H 0.5918 -0.1305 -0.0024 0.073 Uiso 1 1 calc R U
C22 C 0.7909(6) -0.0746(4) 0.0236(2) 0.0599(12) Uani 1 1 d . .
H22 H 0.8276 -0.1123 -0.0141 0.072 Uiso 1 1 calc R U
C23 C 0.8773(5) -0.0090(4) 0.0706(2) 0.0594(12) Uani 1 1 d . .
H23 H 0.9743 -0.0015 0.0658 0.071 Uiso 1 1 calc R U
C24 C 0.8232(5) 0.0469(3) 0.1255(2) 0.0502(10) Uani 1 1 d . .
H24 H 0.8835 0.0940 0.1571 0.060 Uiso 1 1 calc R U
C25 C 0.6920(4) 0.0552(3) 0.2765(2) 0.0427(9) Uani 1 1 d . .
C26 C 0.7541(5) -0.0387(3) 0.2692(2) 0.0497(10) Uani 1 1 d . .
H26 H 0.7705 -0.0720 0.2258 0.060 Uiso 1 1 calc R U
C27 C 0.7918(5) -0.0840(3) 0.3240(2) 0.0569(11) Uani 1 1 d . .
H27 H 0.8363 -0.1468 0.3181 0.068 Uiso 1 1 calc R U
C28 C 0.7655(5) -0.0385(4) 0.3870(2) 0.0596(12) Uani 1 1 d . .
H28 H 0.7890 -0.0708 0.4245 0.071 Uiso 1 1 calc R U
C29 C 0.7051(6) 0.0538(4) 0.3953(2) 0.0634(13) Uani 1 1 d . .
H29 H 0.6871 0.0855 0.4388 0.076 Uiso 1 1 calc R U
C30 C 0.6701(5) 0.1014(3) 0.3408(2) 0.0545(11) Uani 1 1 d . .
H30 H 0.6308 0.1663 0.3475 0.065 Uiso 1 1 calc R U
C31 C 0.4373(4) 0.0702(3) 0.20368(19) 0.0402(8) Uani 1 1 d . .
C32 C 0.3935(5) -0.0232(3) 0.2227(2) 0.0486(10) Uani 1 1 d . .
H32 H 0.4605 -0.0679 0.2355 0.058 Uiso 1 1 calc R U
C33 C 0.2526(5) -0.0507(4) 0.2229(2) 0.0549(11) Uani 1 1 d . .
H33 H 0.2234 -0.1141 0.2361 0.066 Uiso 1 1 calc R U
C34 C 0.1553(5) 0.0132(4) 0.2041(2) 0.0593(12) Uani 1 1 d . .
H34 H 0.0590 -0.0053 0.2052 0.071 Uiso 1 1 calc R U
C35 C 0.1973(5) 0.1053(4) 0.1833(3) 0.0605(12) Uani 1 1 d . .
H35 H 0.1298 0.1487 0.1691 0.073 Uiso 1 1 calc R U
C36 C 0.3373(5) 0.1329(3) 0.1834(2) 0.0505(10) Uani 1 1 d . .
H36 H 0.3658 0.1959 0.1694 0.061 Uiso 1 1 calc R U
C37 C 0.6892(4) 0.3299(3) 0.0475(2) 0.0449(9) Uani 1 1 d . .
C38 C 0.7095(5) 0.2270(3) 0.0281(2) 0.0571(12) Uani 1 1 d . .
H38 H 0.6879 0.1794 0.0570 0.068 Uiso 1 1 calc R U
C39 C 0.7604(6) 0.1912(4) -0.0321(3) 0.0688(14) Uani 1 1 d . .
H39 H 0.7713 0.1196 -0.0448 0.083 Uiso 1 1 calc R U
C40 C 0.7951(6) 0.2591(4) -0.0736(3) 0.0674(14) Uani 1 1 d . .
H40 H 0.8313 0.2349 -0.1148 0.081 Uiso 1 1 calc R U
C41 C 0.7777(7) 0.3613(4) -0.0557(3) 0.0749(16) Uani 1 1 d . .
H41 H 0.8019 0.4082 -0.0846 0.090 Uiso 1 1 calc R U
C42 C 0.7251(6) 0.3973(4) 0.0040(3) 0.0682(14) Uani 1 1 d . .
H42 H 0.7132 0.4689 0.0158 0.082 Uiso 1 1 calc R U
C43 C 0.4348(5) 0.3752(3) 0.1061(2) 0.0451(9) Uani 1 1 d . .
C44 C 0.3713(5) 0.3527(3) 0.0413(2) 0.0525(11) Uani 1 1 d . .
H44 H 0.4271 0.3416 0.0048 0.063 Uiso 1 1 calc R U
C45 C 0.2268(5) 0.3461(4) 0.0289(3) 0.0618(12) Uani 1 1 d . .
H45 H 0.1851 0.3305 -0.0159 0.074 Uiso 1 1 calc R U
C46 C 0.1439(5) 0.3621(3) 0.0808(3) 0.0591(12) Uani 1 1 d . .
H46 H 0.0453 0.3568 0.0723 0.071 Uiso 1 1 calc R U
C47 C 0.2058(5) 0.3862(3) 0.1459(3) 0.0591(12) Uani 1 1 d . .
H47 H 0.1496 0.3979 0.1822 0.071 Uiso 1 1 calc R U
C48 C 0.3486(5) 0.3931(3) 0.1581(2) 0.0507(10) Uani 1 1 d . .
H48 H 0.3896 0.4105 0.2029 0.061 Uiso 1 1 calc R U
C49 C 0.6871(5) 0.5095(3) 0.1434(2) 0.0477(10) Uani 1 1 d . .
C50 C 0.6060(5) 0.5903(3) 0.1336(2) 0.0555(11) Uani 1 1 d . .
H50 H 0.5091 0.5770 0.1204 0.067 Uiso 1 1 calc R U
C51 C 0.6677(7) 0.6913(3) 0.1434(3) 0.0716(16) Uani 1 1 d . .
H51 H 0.6122 0.7467 0.1372 0.086 Uiso 1 1 calc R U
C52 C 0.8079(7) 0.7108(4) 0.1620(3) 0.0706(15) Uani 1 1 d . .
H52 H 0.8492 0.7795 0.1680 0.085 Uiso 1 1 calc R U
C53 C 0.8885(6) 0.6316(4) 0.1720(3) 0.0667(14) Uani 1 1 d . .
H53 H 0.9854 0.6456 0.1848 0.080 Uiso 1 1 calc R U
C54 C 0.8294(5) 0.5310(3) 0.1633(2) 0.0568(11) Uani 1 1 d . .
H54 H 0.8856 0.4765 0.1710 0.068 Uiso 1 1 calc R U
C55 C 0.3149(8) 0.1865(6) 0.3673(4) 0.115(3) Uani 1 1 d . .
H55A H 0.4031 0.2248 0.3865 0.172 Uiso 1 1 calc R U
H55B H 0.2870 0.2066 0.3241 0.172 Uiso 1 1 calc R U
H55C H 0.3267 0.1122 0.3608 0.172 Uiso 1 1 calc R U
C56 C 0.0502(7) 0.1383(6) 0.3743(4) 0.101(2) Uani 1 1 d . .
H56A H 0.0781 0.0676 0.3635 0.151 Uiso 1 1 calc R U
H56B H 0.0285 0.1654 0.3329 0.151 Uiso 1 1 calc R U
H56C H -0.0323 0.1382 0.3993 0.151 Uiso 1 1 calc R U
Br1 Br 0.11202(6) 0.63044(4) 0.54436(3) 0.06890(17) Uani 1 1 d . .
Cl1 Cl 0.92056(11) 0.30743(8) 0.24128(6) 0.0544(3) Uani 1 1 d . .
Cu1 Cu 0.67570(5) 0.28559(3) 0.21393(2) 0.04147(14) Uani 1 1 d . .
N1 N 0.6126(4) 0.5535(3) 0.38703(19) 0.0503(9) Uani 1 1 d . .
N2 N 0.7832(4) 0.4990(3) 0.32258(18) 0.0480(8) Uani 1 1 d . .
N3 N 0.8572(4) 0.5906(3) 0.34934(18) 0.0498(8) Uani 1 1 d . .
O1 O 0.2212(5) 0.1664(4) 0.4802(2) 0.1101(16) Uani 1 1 d . .
P1 P 0.62087(11) 0.11321(7) 0.20667(5) 0.0386(2) Uani 1 1 d . .
P2 P 0.62209(11) 0.37349(7) 0.12766(5) 0.0426(2) Uani 1 1 d . .
S1 S 0.56593(11) 0.36547(8) 0.30785(5) 0.0472(3) Uani 1 1 d . .
S2 S 0.18469(16) 0.21521(12) 0.42231(8) 0.0763(4) Uani 1 1 d . .
H1 H 0.681(7) 0.602(5) 0.399(3) 0.092 Uiso 1 1 d . U
H2A H 0.827(6) 0.442(5) 0.300(3) 0.092 Uiso 1 1 d . U

loop_
_atom_site_aniso_label
_atom_site_aniso_U_11
_atom_site_aniso_U_22
_atom_site_aniso_U_33
_atom_site_aniso_U_23
_atom_site_aniso_U_13
_atom_site_aniso_U_12
C1 0.047(2) 0.045(2) 0.050(2) 0.0076(18) 0.0099(19) 0.0077(18)
C2 0.059(3) 0.049(2) 0.075(3) -0.009(2) 0.025(2) 0.003(2)
C3 0.054(3) 0.059(3) 0.079(3) 0.007(2) 0.019(2) -0.003(2)
C4 0.055(3) 0.053(2) 0.053(3) 0.012(2) 0.007(2) 0.012(2)
C5 0.065(3) 0.055(3) 0.053(3) -0.004(2) 0.007(2) 0.015(2)
C6 0.055(3) 0.053(2) 0.056(3) -0.001(2) 0.008(2) 0.003(2)
C7 0.044(2) 0.041(2) 0.046(2) 0.0028(17) 0.0082(18) 0.0031(17)
C8 0.049(3) 0.049(2) 0.050(2) 0.0057(18) 0.0097(19) 0.0038(19)
C9 0.048(2) 0.046(2) 0.046(2) 0.0092(18) 0.0004(18) 0.0014(18)
C10 0.049(3) 0.054(2) 0.049(2) 0.0055(19) -0.0006(19) 0.0060(19)
C11 0.061(3) 0.050(2) 0.060(3) -0.001(2) -0.001(2) 0.004(2)
C12 0.065(3) 0.053(3) 0.058(3) 0.006(2) -0.004(2) -0.004(2)
C13 0.057(3) 0.052(2) 0.047(2) 0.0163(19) 0.001(2) -0.002(2)
C14 0.059(3) 0.066(3) 0.071(3) 0.025(3) 0.005(2) -0.011(2)
C15 0.058(3) 0.074(3) 0.076(3) 0.018(3) 0.018(3) -0.003(3)
C16 0.068(3) 0.064(3) 0.075(3) 0.003(3) 0.024(3) -0.003(2)
C17 0.056(3) 0.056(3) 0.061(3) 0.000(2) 0.014(2) -0.004(2)
C18 0.050(3) 0.046(2) 0.050(2) 0.0106(18) 0.0031(19) -0.0030(18)
C19 0.045(2) 0.0385(19) 0.042(2) 0.0074(16) 0.0049(17) 0.0061(16)
C20 0.052(3) 0.046(2) 0.053(2) 0.0037(19) 0.006(2) 0.0000(19)
C21 0.075(3) 0.051(2) 0.050(3) -0.008(2) 0.007(2) -0.002(2)
C22 0.074(3) 0.055(3) 0.051(3) 0.000(2) 0.018(2) 0.013(2)
C23 0.053(3) 0.067(3) 0.058(3) 0.003(2) 0.014(2) 0.012(2)
C24 0.047(3) 0.056(2) 0.045(2) 0.0004(19) 0.0030(19) 0.0081(19)
C25 0.040(2) 0.0377(19) 0.050(2) 0.0050(17) 0.0026(17) 0.0050(16)
C26 0.053(3) 0.046(2) 0.049(2) 0.0033(18) 0.0033(19) 0.0095(19)
C27 0.064(3) 0.046(2) 0.062(3) 0.014(2) -0.002(2) 0.016(2)
C28 0.063(3) 0.063(3) 0.054(3) 0.019(2) -0.008(2) 0.008(2)
C29 0.080(4) 0.067(3) 0.043(2) 0.007(2) 0.002(2) 0.015(3)
C30 0.064(3) 0.049(2) 0.049(2) 0.0026(19) 0.001(2) 0.016(2)
C31 0.042(2) 0.039(2) 0.040(2) 0.0076(16) 0.0032(16) 0.0052(16)
C32 0.047(2) 0.045(2) 0.055(2) 0.0138(19) 0.0035(19) 0.0018(18)
C33 0.047(3) 0.055(2) 0.063(3) 0.015(2) 0.003(2) -0.009(2)
C34 0.044(3) 0.067(3) 0.065(3) 0.008(2) 0.004(2) -0.006(2)
C35 0.039(3) 0.061(3) 0.084(3) 0.023(2) -0.001(2) 0.006(2)
C36 0.049(3) 0.044(2) 0.061(3) 0.0147(19) 0.005(2) 0.0058(18)
C37 0.047(2) 0.045(2) 0.044(2) 0.0095(17) 0.0068(18) 0.0044(17)
C38 0.076(3) 0.042(2) 0.056(3) 0.0092(19) 0.022(2) 0.004(2)
C39 0.094(4) 0.050(3) 0.066(3) 0.004(2) 0.031(3) 0.013(2)
C40 0.082(4) 0.064(3) 0.057(3) 0.001(2) 0.027(3) 0.007(3)
C41 0.114(5) 0.059(3) 0.059(3) 0.016(2) 0.038(3) 0.010(3)
C42 0.103(4) 0.045(2) 0.063(3) 0.013(2) 0.033(3) 0.010(2)
C43 0.052(3) 0.0342(19) 0.053(2) 0.0135(17) 0.0127(19) 0.0087(17)
C44 0.058(3) 0.045(2) 0.057(3) 0.0090(19) 0.011(2) 0.010(2)
C45 0.059(3) 0.055(3) 0.069(3) 0.007(2) -0.004(2) 0.007(2)
C46 0.047(3) 0.053(3) 0.078(3) 0.010(2) 0.009(2) 0.007(2)
C47 0.058(3) 0.054(3) 0.071(3) 0.016(2) 0.022(2) 0.013(2)
C48 0.051(3) 0.049(2) 0.055(3) 0.0130(19) 0.012(2) 0.0083(19)
C49 0.059(3) 0.040(2) 0.046(2) 0.0083(17) 0.015(2) 0.0056(19)
C50 0.070(3) 0.043(2) 0.056(3) 0.0060(19) 0.021(2) 0.008(2)
C51 0.113(5) 0.036(2) 0.072(3) 0.008(2) 0.035(3) 0.018(3)
C52 0.096(4) 0.046(3) 0.067(3) -0.002(2) 0.028(3) -0.009(3)
C53 0.074(4) 0.057(3) 0.066(3) 0.005(2) 0.017(3) -0.014(3)
C54 0.063(3) 0.048(2) 0.060(3) 0.008(2) 0.011(2) 0.000(2)
C55 0.095(5) 0.134(6) 0.099(5) -0.026(4) 0.046(4) -0.040(4)
C56 0.082(5) 0.099(5) 0.117(5) 0.008(4) 0.020(4) -0.006(4)
Br1 0.0658(3) 0.0775(3) 0.0690(3) 0.0136(3) 0.0258(3) 0.0204(3)
Cl1 0.0404(6) 0.0530(6) 0.0691(7) 0.0053(5) 0.0106(5) 0.0045(4)
Cu1 0.0422(3) 0.0361(2) 0.0463(3) 0.00544(19) 0.0078(2) 0.00322(19)
N1 0.046(2) 0.0467(19) 0.057(2) 0.0026(16) 0.0109(17) -0.0007(16)
N2 0.048(2) 0.0407(18) 0.052(2) -0.0020(15) 0.0081(16) -0.0031(15)
N3 0.048(2) 0.0464(19) 0.054(2) 0.0058(16) 0.0086(16) -0.0032(15)
O1 0.101(4) 0.160(5) 0.079(3) 0.054(3) 0.009(2) 0.001(3)
P1 0.0392(6) 0.0340(5) 0.0425(5) 0.0055(4) 0.0044(4) 0.0047(4)
P2 0.0473(6) 0.0366(5) 0.0458(6) 0.0086(4) 0.0113(5) 0.0048(4)
S1 0.0471(6) 0.0432(5) 0.0493(6) -0.0004(4) 0.0125(5) -0.0003(4)
S2 0.0751(9) 0.0769(9) 0.0751(9) 0.0043(7) 0.0176(7) -0.0017(7)

loop_
_atom_type_symbol
_atom_type_description
_atom_type_scat_dispersion_real
_atom_type_scat_dispersion_imag
_atom_type_scat_source
C C 0.0033 0.0016 'International Tables Vol C Tables 4.2.6.8 and 6.1.1.4'
H H 0.0000 0.0000 'International Tables Vol C Tables 4.2.6.8 and 6.1.1.4'
Br Br -0.2901 2.4595 'International Tables Vol C Tables 4.2.6.8 and 6.1.1.4'
Cl Cl 0.1484 0.1585 'International Tables Vol C Tables 4.2.6.8 and 6.1.1.4'
Cu Cu 0.3201 1.2651 'International Tables Vol C Tables 4.2.6.8 and 6.1.1.4'
N N 0.0061 0.0033 'International Tables Vol C Tables 4.2.6.8 and 6.1.1.4'
O O 0.0106 0.0060 'International Tables Vol C Tables 4.2.6.8 and 6.1.1.4'
P P 0.1023 0.0942 'International Tables Vol C Tables 4.2.6.8 and 6.1.1.4'
S S 0.1246 0.1234 'International Tables Vol C Tables 4.2.6.8 and 6.1.1.4'

loop_
_geom_angle_atom_site_label_1
_geom_angle_atom_site_label_2
_geom_angle_atom_site_label_3
_geom_angle
C2 C1 C6 118.8(4)
C2 C1 N1 126.0(4)
C6 C1 N1 115.2(4)
C1 C2 C3 120.3(4)
C1 C2 H2 119.9
C3 C2 H2 119.9
C4 C3 C2 119.6(4)
C4 C3 H3 120.2
C2 C3 H3 120.2
C5 C4 C3 120.6(4)
C5 C4 Br1 119.2(3)
C3 C4 Br1 120.2(4)
C4 C5 C6 120.0(4)
C4 C5 H5 120.0
C6 C5 H5 120.0
C5 C6 C1 120.7(4)
C5 C6 H6 119.7
C1 C6 H6 119.7
N1 C7 N2 114.2(3)
N1 C7 S1 127.4(3)
N2 C7 S1 118.4(3)
N3 C8 C9 120.9(4)
N3 C8 H8 119.5
C9 C8 H8 119.5
C10 C9 C18 119.7(4)
C10 C9 C8 120.2(4)
C18 C9 C8 120.1(4)
C9 C10 C11 121.7(4)
C9 C10 H9 119.1
C11 C10 H9 119.1
C12 C11 C10 119.9(4)
C12 C11 H10 120.0
C10 C11 H10 120.0
C11 C12 C13 120.8(4)
C11 C12 H11 119.6
C13 C12 H11 119.6
C12 C13 C14 121.5(4)
C12 C13 C18 119.7(4)
C14 C13 C18 118.9(4)
C15 C14 C13 122.2(5)
C15 C14 H14 118.9
C13 C14 H14 118.9
C14 C15 C16 118.6(5)
C14 C15 H15 120.7
C16 C15 H15 120.7
C17 C16 C15 121.5(5)
C17 C16 H16 119.3
C15 C16 H16 119.3
C16 C17 C18 121.0(4)
C16 C17 H17 119.5
C18 C17 H17 119.5
C17 C18 C13 117.8(4)
C17 C18 C9 124.1(4)
C13 C18 C9 118.1(4)
C24 C19 C20 118.0(4)
C24 C19 P1 118.3(3)
C20 C19 P1 123.6(3)
C21 C20 C19 119.7(4)
C21 C20 H20 120.1
C19 C20 H20 120.1
C22 C21 C20 121.1(4)
C22 C21 H21 119.4
C20 C21 H21 119.4
C21 C22 C23 119.8(4)
C21 C22 H22 120.1
C23 C22 H22 120.1
C22 C23 C24 120.0(5)
C22 C23 H23 120.0
C24 C23 H23 120.0
C19 C24 C23 121.3(4)
C19 C24 H24 119.4
C23 C24 H24 119.4
C30 C25 C26 117.6(4)
C30 C25 P1 117.9(3)
C26 C25 P1 124.1(3)
C27 C26 C25 121.1(4)
C27 C26 H26 119.4
C25 C26 H26 119.4
C28 C27 C26 120.3(4)
C28 C27 H27 119.8
C26 C27 H27 119.8
C29 C28 C27 119.5(4)
C29 C28 H28 120.2
C27 C28 H28 120.2
C28 C29 C30 120.7(4)
C28 C29 H29 119.7
C30 C29 H29 119.7
C29 C30 C25 120.7(4)
C29 C30 H30 119.7
C25 C30 H30 119.7
C36 C31 C32 118.8(4)
C36 C31 P1 119.2(3)
C32 C31 P1 122.0(3)
C33 C32 C31 120.2(4)
C33 C32 H32 119.9
C31 C32 H32 119.9
C34 C33 C32 120.3(4)
C34 C33 H33 119.9
C32 C33 H33 119.9
C33 C34 C35 120.2(4)
C33 C34 H34 119.9
C35 C34 H34 119.9
C36 C35 C34 119.6(4)
C36 C35 H35 120.2
C34 C35 H35 120.2
C35 C36 C31 121.0(4)
C35 C36 H36 119.5
C31 C36 H36 119.5
C38 C37 C42 117.1(4)
C38 C37 P2 120.1(3)
C42 C37 P2 122.8(3)
C37 C38 C39 121.7(4)
C37 C38 H38 119.1
C39 C38 H38 119.1
C40 C39 C38 119.8(4)
C40 C39 H39 120.1
C38 C39 H39 120.1
C41 C40 C39 120.0(4)
C41 C40 H40 120.0
C39 C40 H40 120.0
C40 C41 C42 120.5(5)
C40 C41 H41 119.8
C42 C41 H41 119.8
C41 C42 C37 120.9(4)
C41 C42 H42 119.5
C37 C42 H42 119.5
C44 C43 C48 117.5(4)
C44 C43 P2 124.0(3)
C48 C43 P2 118.3(3)
C43 C44 C45 120.9(4)
C43 C44 H44 119.5
C45 C44 H44 119.5
C46 C45 C44 120.6(5)
C46 C45 H45 119.7
C44 C45 H45 119.7
C45 C46 C47 119.2(5)
C45 C46 H46 120.4
C47 C46 H46 120.4
C48 C47 C46 120.2(4)
C48 C47 H47 119.9
C46 C47 H47 119.9
C47 C48 C43 121.6(4)
C47 C48 H48 119.2
C43 C48 H48 119.2
C50 C49 C54 119.2(4)
C50 C49 P2 124.1(4)
C54 C49 P2 116.6(3)
C49 C50 C51 119.7(5)
C49 C50 H50 120.2
C51 C50 H50 120.2
C52 C51 C50 120.4(5)
C52 C51 H51 119.8
C50 C51 H51 119.8
C53 C52 C51 120.3(5)
C53 C52 H52 119.9
C51 C52 H52 119.9
C52 C53 C54 120.4(5)
C52 C53 H53 119.8
C54 C53 H53 119.8
C53 C54 C49 120.1(5)
C53 C54 H54 120.0
C49 C54 H54 120.0
S2 C55 H55A 109.5
S2 C55 H55B 109.5
H55A C55 H55B 109.5
S2 C55 H55C 109.5
H55A C55 H55C 109.5
H55B C55 H55C 109.5
S2 C56 H56A 109.5
S2 C56 H56B 109.5
H56A C56 H56B 109.5
S2 C56 H56C 109.5
H56A C56 H56C 109.5
H56B C56 H56C 109.5
P1 Cu1 P2 122.72(4)
P1 Cu1 Cl1 104.80(4)
P2 Cu1 Cl1 108.06(4)
P1 Cu1 S1 105.19(4)
P2 Cu1 S1 107.07(4)
Cl1 Cu1 S1 108.35(4)
C7 N1 C1 133.1(4)
C7 N1 H1 109(4)
C1 N1 H1 118(4)
C7 N2 N3 119.5(3)
C7 N2 H2A 117(4)
N3 N2 H2A 122(4)
C8 N3 N2 115.7(4)
C19 P1 C31 104.76(18)
C19 P1 C25 102.94(18)
C31 P1 C25 100.43(18)
C19 P1 Cu1 113.74(13)
C31 P1 Cu1 117.34(13)
C25 P1 Cu1 115.71(13)
C37 P2 C49 100.74(18)
C37 P2 C43 103.67(19)
C49 P2 C43 104.55(19)
C37 P2 Cu1 118.01(14)
C49 P2 Cu1 114.60(15)
C43 P2 Cu1 113.52(13)
C7 S1 Cu1 109.90(14)
O1 S2 C56 107.2(3)
O1 S2 C55 105.9(4)
C56 S2 C55 97.0(3)

loop_
_geom_bond_atom_site_label_1
_geom_bond_atom_site_label_2
_geom_bond_distance
C1 C2 1.376(6)
C1 C6 1.389(6)
C1 N1 1.409(5)
C2 C3 1.391(6)
C2 H2 0.9500
C3 C4 1.373(7)
C3 H3 0.9500
C4 C5 1.360(7)
C4 Br1 1.897(5)
C5 C6 1.372(6)
C5 H5 0.9500
C6 H6 0.9500
C7 N1 1.342(5)
C7 N2 1.359(5)
C7 S1 1.681(4)
C8 N3 1.274(5)
C8 C9 1.465(6)
C8 H8 0.9500
C9 C10 1.364(6)
C9 C18 1.434(6)
C10 C11 1.397(6)
C10 H9 0.9500
C11 C12 1.365(7)
C11 H10 0.9500
C12 C13 1.404(7)
C12 H11 0.9500
C13 C14 1.418(7)
C13 C18 1.424(6)
C14 C15 1.353(7)
C14 H14 0.9500
C15 C16 1.405(7)
C15 H15 0.9500
C16 C17 1.368(7)
C16 H16 0.9500
C17 C18 1.410(6)
C17 H17 0.9500
C19 C24 1.385(6)
C19 C20 1.403(6)
C19 P1 1.812(4)
C20 C21 1.392(6)
C20 H20 0.9500
C21 C22 1.368(7)
C21 H21 0.9500
C22 C23 1.368(7)
C22 H22 0.9500
C23 C24 1.392(6)
C23 H23 0.9500
C24 H24 0.9500
C25 C30 1.389(6)
C25 C26 1.399(6)
C25 P1 1.824(4)
C26 C27 1.379(6)
C26 H26 0.9500
C27 C28 1.374(7)
C27 H27 0.9500
C28 C29 1.372(7)
C28 H28 0.9500
C29 C30 1.388(7)
C29 H29 0.9500
C30 H30 0.9500
C31 C36 1.388(6)
C31 C32 1.398(5)
C31 P1 1.821(4)
C32 C33 1.387(6)
C32 H32 0.9500
C33 C34 1.372(7)
C33 H33 0.9500
C34 C35 1.393(7)
C34 H34 0.9500
C35 C36 1.379(6)
C35 H35 0.9500
C36 H36 0.9500
C37 C38 1.379(6)
C37 C42 1.397(6)
C37 P2 1.824(4)
C38 C39 1.380(6)
C38 H38 0.9500
C39 C40 1.369(7)
C39 H39 0.9500
C40 C41 1.358(7)
C40 H40 0.9500
C41 C42 1.380(7)
C41 H41 0.9500
C42 H42 0.9500
C43 C44 1.386(6)
C43 C48 1.399(6)
C43 P2 1.829(4)
C44 C45 1.393(7)
C44 H44 0.9500
C45 C46 1.375(7)
C45 H45 0.9500
C46 C47 1.386(7)
C46 H46 0.9500
C47 C48 1.376(7)
C47 H47 0.9500
C48 H48 0.9500
C49 C50 1.388(6)
C49 C54 1.399(7)
C49 P2 1.828(4)
C50 C51 1.399(7)
C50 H50 0.9500
C51 C52 1.373(8)
C51 H51 0.9500
C52 C53 1.371(8)
C52 H52 0.9500
C53 C54 1.386(6)
C53 H53 0.9500
C54 H54 0.9500
C55 S2 1.769(6)
C55 H55A 0.9800
C55 H55B 0.9800
C55 H55C 0.9800
C56 S2 1.724(7)
C56 H56A 0.9800
C56 H56B 0.9800
C56 H56C 0.9800
Cl1 Cu1 2.3740(12)
Cu1 P1 2.2744(10)
Cu1 P2 2.2949(12)
Cu1 S1 2.3873(11)
N1 H1 0.88(6)
N2 N3 1.370(5)
N2 H2A 0.96(6)
O1 S2 1.458(5)

loop_
_geom_hbond_atom_site_label_D
_geom_hbond_atom_site_label_H
_geom_hbond_atom_site_label_A
_geom_hbond_distance_DH
_geom_hbond_distance_HA
_geom_hbond_distance_DA
_geom_hbond_angle_DHA
N2 H2A Cl1 0.96(6) 2.25(6) 3.206(4) 176(5)
N1 H1 N3 0.88(6) 2.05(6) 2.585(5) 119(5)

loop_
_geom_torsion_atom_site_label_1
_geom_torsion_atom_site_label_2
_geom_torsion_atom_site_label_3
_geom_torsion_atom_site_label_4
_geom_torsion
C6 C1 C2 C3 -1.3(8)
N1 C1 C2 C3 178.8(5)
C1 C2 C3 C4 0.8(8)
C2 C3 C4 C5 0.0(8)
C2 C3 C4 Br1 179.8(4)
C3 C4 C5 C6 -0.3(7)
Br1 C4 C5 C6 179.8(4)
C4 C5 C6 C1 -0.2(7)
C2 C1 C6 C5 1.0(7)
N1 C1 C6 C5 -179.1(4)
N3 C8 C9 C10 10.6(7)
N3 C8 C9 C18 -171.8(4)
C18 C9 C10 C11 1.7(7)
C8 C9 C10 C11 179.2(4)
C9 C10 C11 C12 -2.0(7)
C10 C11 C12 C13 0.4(7)
C11 C12 C13 C14 -178.3(5)
C11 C12 C13 C18 1.5(7)
C12 C13 C14 C15 -178.4(5)
C18 C13 C14 C15 1.7(7)
C13 C14 C15 C16 0.0(8)
C14 C15 C16 C17 -1.2(9)
C15 C16 C17 C18 0.7(9)
C16 C17 C18 C13 1.0(7)
C16 C17 C18 C9 -179.3(5)
C12 C13 C18 C17 178.0(4)
C14 C13 C18 C17 -2.2(7)
C12 C13 C18 C9 -1.8(6)
C14 C13 C18 C9 178.1(4)
C10 C9 C18 C17 -179.5(4)
C8 C9 C18 C17 2.9(7)
C10 C9 C18 C13 0.2(6)
C8 C9 C18 C13 -177.4(4)
C24 C19 C20 C21 -0.5(6)
P1 C19 C20 C21 176.5(3)
C19 C20 C21 C22 1.9(7)
C20 C21 C22 C23 -1.4(8)
C21 C22 C23 C24 -0.6(8)
C20 C19 C24 C23 -1.5(6)
P1 C19 C24 C23 -178.6(4)
C22 C23 C24 C19 2.1(7)
C30 C25 C26 C27 0.2(6)
P1 C25 C26 C27 -172.7(4)
C25 C26 C27 C28 1.8(7)
C26 C27 C28 C29 -1.9(8)
C27 C28 C29 C30 0.2(8)
C28 C29 C30 C25 1.8(8)
C26 C25 C30 C29 -1.9(7)
P1 C25 C30 C29 171.4(4)
C36 C31 C32 C33 -1.7(6)
P1 C31 C32 C33 176.8(3)
C31 C32 C33 C34 0.4(7)
C32 C33 C34 C35 1.3(7)
C33 C34 C35 C36 -1.7(8)
C34 C35 C36 C31 0.3(7)
C32 C31 C36 C35 1.4(6)
P1 C31 C36 C35 -177.1(4)
C42 C37 C38 C39 -1.3(8)
P2 C37 C38 C39 -179.9(4)
C37 C38 C39 C40 1.5(9)
C38 C39 C40 C41 -0.8(9)
C39 C40 C41 C42 0.0(10)
C40 C41 C42 C37 0.2(10)
C38 C37 C42 C41 0.4(8)
P2 C37 C42 C41 178.9(5)
C48 C43 C44 C45 -1.3(6)
P2 C43 C44 C45 174.0(3)
C43 C44 C45 C46 0.1(7)
C44 C45 C46 C47 0.8(7)
C45 C46 C47 C48 -0.5(7)
C46 C47 C48 C43 -0.8(7)
C44 C43 C48 C47 1.6(6)
P2 C43 C48 C47 -174.0(3)
C54 C49 C50 C51 0.4(6)
P2 C49 C50 C51 -176.2(3)
C49 C50 C51 C52 0.6(7)
C50 C51 C52 C53 -0.8(8)
C51 C52 C53 C54 0.0(8)
C52 C53 C54 C49 1.0(7)
C50 C49 C54 C53 -1.2(7)
P2 C49 C54 C53 175.7(4)
N2 C7 N1 C1 -179.1(4)
S1 C7 N1 C1 0.4(8)
C2 C1 N1 C7 -0.6(8)
C6 C1 N1 C7 179.5(5)
N1 C7 N2 N3 -0.5(6)
S1 C7 N2 N3 179.9(3)
C9 C8 N3 N2 178.8(4)
C7 N2 N3 C8 171.8(4)
C24 C19 P1 C31 -176.9(3)
C20 C19 P1 C31 6.1(4)
C24 C19 P1 C25 -72.2(4)
C20 C19 P1 C25 110.8(4)
C24 C19 P1 Cu1 53.7(4)
C20 C19 P1 Cu1 -123.3(3)
C36 C31 P1 C19 -105.7(3)
C32 C31 P1 C19 75.9(4)
C36 C31 P1 C25 147.8(3)
C32 C31 P1 C25 -30.6(4)
C36 C31 P1 Cu1 21.6(4)
C32 C31 P1 Cu1 -156.9(3)
C30 C25 P1 C19 176.3(3)
C26 C25 P1 C19 -10.8(4)
C30 C25 P1 C31 -75.8(4)
C26 C25 P1 C31 97.1(4)
C30 C25 P1 Cu1 51.6(4)
C26 C25 P1 Cu1 -135.5(3)
C38 C37 P2 C49 156.2(4)
C42 C37 P2 C49 -22.3(5)
C38 C37 P2 C43 -95.8(4)
C42 C37 P2 C43 85.7(4)
C38 C37 P2 Cu1 30.7(4)
C42 C37 P2 Cu1 -147.8(4)
C50 C49 P2 C37 102.1(4)
C54 C49 P2 C37 -74.7(4)
C50 C49 P2 C43 -5.2(4)
C54 C49 P2 C43 178.0(3)
C50 C49 P2 Cu1 -130.1(3)
C54 C49 P2 Cu1 53.1(4)
C44 C43 P2 C37 -3.2(4)
C48 C43 P2 C37 172.1(3)
C44 C43 P2 C49 102.0(4)
C48 C43 P2 C49 -82.8(3)
C44 C43 P2 Cu1 -132.5(3)
C48 C43 P2 Cu1 42.8(3)
N1 C7 S1 Cu1 167.4(4)
N2 C7 S1 Cu1 -13.1(4)
